data_2022773
loop_
_publ_author_name
'Young, Barry S.'
'Lee, Jamie L.'
'Gembicky, Milan'
'Bailey, Jake'
'Smith, Gary L. N.'

_publ_section_title
;
 Synthesis and crystal structure of bis-(2-phthal-imido-eth-yl)ammonium
 chloride dihydrate.
;
_journal_coeditor_code EX2070
_journal_issue 'Pt 6'
_journal_name_full 'Acta crystallographica. Section E, Crystallographic communications'
_journal_page_first 575
_journal_page_last 577
_journal_paper_doi 10.1107/S2056989023004565
_journal_volume 79
_journal_year 2023
_chemical_formula_iupac 'C20 H18 N3 O4 +, Cl -, 2H2 O'
_chemical_formula_moiety 'C20 H18 N3 O4 +, Cl -, 2(H2 O)'
_chemical_formula_sum 'C20 H22 Cl N3 O6'
_chemical_formula_weight 435.85
_chemical_name_common
;
Bis(2-phthalimidoethyl)ammonium chloride dihydrate
;
_chemical_name_systematic
;
Bis[2-(1,3-dioxoisoindol-2-yl)ethyl]azanium chloride dihydrate
;
_space_group_crystal_system monoclinic
_space_group_IT_number 14
_space_group_name_Hall '-P 2ybc'
_space_group_name_H-M_alt 'P 1 21/c 1'
_atom_sites_solution_hydrogens mixed
_atom_sites_solution_primary dual
_audit_creation_method
;
Olex2 1.5
(compiled 2023.02.24 svn.rf166f9f3 for OlexSys, GUI svn.r6725)
;
_cell_angle_alpha 90
_cell_angle_beta 105.7191(17)
_cell_angle_gamma 90
_cell_formula_units_Z 4
_cell_length_a 12.0401(6)
_cell_length_b 15.4829(7)
_cell_length_c 11.2543(6)
_cell_measurement_reflns_used 8573
_cell_measurement_temperature 100.00
_cell_measurement_theta_max 26.58
_cell_measurement_theta_min 2.56
_cell_volume 2019.52(17)
_computing_cell_refinement
;
SAINT v8.40B (Bruker, 2019)
;
_computing_data_collection
;
APEX4 v2022.1-1 (Bruker, 2022)
;
_computing_data_reduction
;
SAINT v8.40B (Bruker, 2019)
;
_computing_molecular_graphics
;
Olex2 1.5 (Dolomanov <i>et al.</i>,  2009)
;
_computing_publication_material
;
Olex2 1.5 (Dolomanov <i>et al.</i>,  2009)
;
_computing_structure_refinement
;
SHELXL  (Sheldrick, 2015b)
;
_computing_structure_solution
;
<i>SHELXT</i> (Sheldrick, 2015a)
;
_diffrn_ambient_temperature 100.00
_diffrn_detector 'Bruker Photon III Area Detector'
_diffrn_detector_area_resol_mean 7.407
_diffrn_measured_fraction_theta_full 0.999
_diffrn_measured_fraction_theta_max 0.999
_diffrn_measurement_device 'Fixed Chi Three-Circle Diffractometer'
_diffrn_measurement_device_type 'Bruker SMART APEXII area detector'
_diffrn_measurement_method '\w and \f scans'
_diffrn_radiation_monochromator 'Double Bounce Multilayer Mirrors'
_diffrn_radiation_probe x-ray
_diffrn_radiation_type MoK\a
_diffrn_radiation_wavelength 0.71073
_diffrn_reflns_av_R_equivalents 0.0816
_diffrn_reflns_av_unetI/netI 0.0312
_diffrn_reflns_limit_h_max 15
_diffrn_reflns_limit_h_min -15
_diffrn_reflns_limit_k_max 19
_diffrn_reflns_limit_k_min -19
_diffrn_reflns_limit_l_max 14
_diffrn_reflns_limit_l_min -14
_diffrn_reflns_number 59713
_diffrn_reflns_theta_full 25.242
_diffrn_reflns_theta_max 26.371
_diffrn_reflns_theta_min 2.562
_diffrn_source 'Micro Focus Rotating Anode'
_diffrn_source_current 50.0
_diffrn_source_power 2.5
_diffrn_source_voltage 50.0
_diffrn_standards_number 0
_exptl_absorpt_coefficient_mu 0.233
_exptl_absorpt_correction_T_max 0.7435
_exptl_absorpt_correction_T_min 0.6662
_exptl_absorpt_correction_type multi-scan
_exptl_absorpt_process_details
;
(SADABS; Krause <i>et al.</i>,  2015)
;
_exptl_crystal_colour colourless
_exptl_crystal_density_diffrn 1.434
_exptl_crystal_description plate
_exptl_crystal_F_000 912
_exptl_crystal_size_max 0.18
_exptl_crystal_size_mid 0.18
_exptl_crystal_size_min 0.045
_refine_diff_density_max 0.326
_refine_diff_density_min -0.225
_refine_ls_extinction_coef 0.0027(5)
_refine_ls_extinction_expression Fc^*^=kFc[1+0.001xFc^2^\l^3^/sin(2\q)]^-1/4^
_refine_ls_extinction_method
;
SHELXL-2019/1 (Sheldrick 2015b)
;
_refine_ls_goodness_of_fit_ref 1.033
_refine_ls_hydrogen_treatment mixed
_refine_ls_matrix_type full
_refine_ls_number_parameters 284
_refine_ls_number_reflns 4126
_refine_ls_number_restraints 0
_refine_ls_restrained_S_all 1.033
_refine_ls_R_factor_all 0.0421
_refine_ls_R_factor_gt 0.0310
_refine_ls_shift/su_max 0.000
_refine_ls_shift/su_mean 0.000
_refine_ls_structure_factor_coef Fsqd
_refine_ls_weighting_details 'w=1/[\s^2^(Fo^2^)+(0.0289P)^2^+1.0135P] where P=(Fo^2^+2Fc^2^)/3'
_refine_ls_weighting_scheme calc
_refine_ls_wR_factor_gt 0.0717
_refine_ls_wR_factor_ref 0.0767
_reflns_number_gt 3430
_reflns_number_total 4126
_reflns_threshold_expression 'I > 2\s(I)'
_cod_data_source_file ex2070sup1.cif
_cod_data_source_block I
_cod_depositor_comments 'Adding full bibliography for 2022773.cif.'
_cod_database_code 2022773
_cod_database_fobs_code 2022773
_shelx_space_group_comment
;
The symmetry employed for this shelxl refinement is uniquely defined
by the following loop, which should always be used as a source of
symmetry information in preference to the above space-group names.
They are only intended as comments.
;
_shelx_estimated_absorpt_t_min 0.959
_shelx_estimated_absorpt_t_max 0.990

loop_
_space_group_symop_operation_xyz
'x, y, z'
'-x, y+1/2, -z+1/2'
'-x, -y, -z'
'x, -y-1/2, z-1/2'

loop_
_atom_site_type_symbol
_atom_site_label
_atom_site_fract_x
_atom_site_fract_y
_atom_site_fract_z
_atom_site_U_iso_or_equiv
_atom_site_adp_type
_atom_site_calc_flag
_atom_site_occupancy
_atom_site_disorder_assembly
_atom_site_disorder_group
Cl Cl1 0.30610(3) 0.21490(2) 0.23479(3) 0.01891(10) Uani d 1 . .
O O1 0.45753(9) 0.41672(7) 0.37854(9) 0.0222(2) Uani d 1 . .
O O2 0.18461(8) 0.47720(6) 0.01946(9) 0.0188(2) Uani d 1 . .
O O3 0.66232(8) 0.16482(7) 0.41798(9) 0.0192(2) Uani d 1 . .
O O4 0.77243(9) 0.14778(7) 0.06066(9) 0.0203(2) Uani d 1 . .
N N1 0.34112(10) 0.44489(7) 0.18374(11) 0.0145(3) Uani d 1 . .
N N2 0.49938(11) 0.29689(7) 0.14298(11) 0.0132(2) Uani d 1 . .
H H2A 0.5674(14) 0.3152(10) 0.1984(15) 0.016 Uiso d 1 . .
H H2B 0.4486(14) 0.2814(10) 0.1872(15) 0.016 Uiso d 1 . .
N N3 0.68861(10) 0.15627(7) 0.22242(11) 0.0144(3) Uani d 1 . .
C C1 0.36218(13) 0.42849(9) 0.31025(13) 0.0168(3) Uani d 1 . .
C C2 0.24799(13) 0.43156(9) 0.33647(13) 0.0172(3) Uani d 1 . .
C C3 0.21870(14) 0.41977(10) 0.44585(14) 0.0232(3) Uani d 1 . .
H H3 0.275327 0.407303 0.520828 0.028 Uiso calc 1 . .
C C4 0.10228(15) 0.42703(10) 0.44106(15) 0.0264(4) Uani d 1 . .
H H4 0.078868 0.418693 0.514353 0.032 Uiso calc 1 . .
C C5 0.01953(14) 0.44615(10) 0.33171(16) 0.0254(4) Uani d 1 . .
H H5 -0.059106 0.450841 0.331866 0.030 Uiso calc 1 . .
C C6 0.04974(13) 0.45861(9) 0.22169(15) 0.0208(3) Uani d 1 . .
H H6 -0.006455 0.471957 0.146751 0.025 Uiso calc 1 . .
C C7 0.16529(13) 0.45060(9) 0.22689(13) 0.0165(3) Uani d 1 . .
C C8 0.22447(12) 0.45952(9) 0.12767(13) 0.0146(3) Uani d 1 . .
C C9 0.43146(12) 0.45125(9) 0.12044(13) 0.0163(3) Uani d 1 . .
H H9A 0.504935 0.466733 0.181225 0.020 Uiso calc 1 . .
H H9B 0.411828 0.498362 0.058814 0.020 Uiso calc 1 . .
C C10 0.44862(12) 0.36834(9) 0.05565(13) 0.0160(3) Uani d 1 . .
H H10A 0.373203 0.349242 0.001902 0.019 Uiso calc 1 . .
H H10B 0.500022 0.380153 0.002199 0.019 Uiso calc 1 . .
C C11 0.51826(12) 0.21954(9) 0.07135(13) 0.0147(3) Uani d 1 . .
H H11A 0.571103 0.235377 0.021083 0.018 Uiso calc 1 . .
H H11B 0.443688 0.202189 0.014086 0.018 Uiso calc 1 . .
C C12 0.56858(12) 0.14316(9) 0.15283(13) 0.0159(3) Uani d 1 . .
H H12A 0.521779 0.132557 0.211393 0.019 Uiso calc 1 . .
H H12B 0.563460 0.091081 0.100582 0.019 Uiso calc 1 . .
C C13 0.72536(12) 0.16741(9) 0.35046(13) 0.0144(3) Uani d 1 . .
C C14 0.85216(12) 0.18028(9) 0.38127(13) 0.0146(3) Uani d 1 . .
C C15 0.93036(12) 0.19494(9) 0.49353(13) 0.0173(3) Uani d 1 . .
H H15 0.907043 0.196796 0.567657 0.021 Uiso calc 1 . .
C C16 1.04548(13) 0.20700(9) 0.49417(14) 0.0196(3) Uani d 1 . .
H H16 1.101625 0.218356 0.569922 0.024 Uiso calc 1 . .
C C17 1.07905(12) 0.20260(9) 0.38529(14) 0.0192(3) Uani d 1 . .
H H17 1.157746 0.211544 0.387946 0.023 Uiso calc 1 . .
C C18 0.99976(12) 0.18540(9) 0.27284(14) 0.0176(3) Uani d 1 . .
H H18 1.023044 0.180774 0.198902 0.021 Uiso calc 1 . .
C C19 0.88563(12) 0.17528(9) 0.27268(13) 0.0152(3) Uani d 1 . .
C C20 0.78104(12) 0.15836(9) 0.16934(13) 0.0154(3) Uani d 1 . .
O O1W 0.70481(9) 0.36110(7) 0.29278(9) 0.0200(2) Uani d 1 . .
H H1WA 0.715322 0.413414 0.269788 0.030 Uiso d 1 . .
H H1WB 0.717563 0.364549 0.372498 0.030 Uiso d 1 . .
O O2W 0.72498(11) 0.52060(7) 0.19391(11) 0.0287(3) Uani d 1 . .
H H2WA 0.758477 0.523958 0.134596 0.043 Uiso d 1 . .
H H2WB 0.720782 0.573778 0.217062 0.043 Uiso d 1 . .

loop_
_atom_site_aniso_label
_atom_site_aniso_U_11
_atom_site_aniso_U_22
_atom_site_aniso_U_33
_atom_site_aniso_U_12
_atom_site_aniso_U_13
_atom_site_aniso_U_23
Cl1 0.01688(18) 0.02079(19) 0.02101(19) -0.00147(14) 0.00846(14) 0.00137(14)
O1 0.0220(6) 0.0210(6) 0.0211(6) 0.0023(4) 0.0014(5) 0.0030(4)
O2 0.0189(5) 0.0207(5) 0.0168(5) 0.0013(4) 0.0049(4) 0.0020(4)
O3 0.0178(5) 0.0221(6) 0.0205(5) 0.0004(4) 0.0099(4) -0.0007(4)
O4 0.0240(6) 0.0228(6) 0.0151(5) 0.0011(4) 0.0071(4) -0.0004(4)
N1 0.0146(6) 0.0143(6) 0.0160(6) 0.0023(5) 0.0062(5) 0.0014(5)
N2 0.0133(6) 0.0129(6) 0.0139(6) 0.0002(5) 0.0048(5) 0.0006(5)
N3 0.0139(6) 0.0141(6) 0.0157(6) 0.0007(4) 0.0050(5) -0.0005(5)
C1 0.0221(8) 0.0103(7) 0.0180(7) 0.0016(6) 0.0053(6) 0.0001(5)
C2 0.0220(7) 0.0110(7) 0.0197(7) 0.0016(6) 0.0079(6) -0.0008(5)
C3 0.0337(9) 0.0183(8) 0.0201(8) 0.0053(6) 0.0116(7) 0.0020(6)
C4 0.0382(10) 0.0219(8) 0.0270(9) 0.0029(7) 0.0222(8) 0.0011(7)
C5 0.0251(8) 0.0205(8) 0.0372(9) 0.0003(6) 0.0198(7) -0.0021(7)
C6 0.0194(8) 0.0180(8) 0.0266(8) 0.0017(6) 0.0092(6) -0.0016(6)
C7 0.0202(7) 0.0115(7) 0.0198(7) 0.0007(5) 0.0087(6) -0.0006(6)
C8 0.0169(7) 0.0102(6) 0.0170(7) 0.0006(5) 0.0052(6) -0.0016(5)
C9 0.0147(7) 0.0146(7) 0.0218(8) 0.0007(5) 0.0085(6) 0.0024(6)
C10 0.0179(7) 0.0151(7) 0.0160(7) 0.0033(6) 0.0063(6) 0.0043(6)
C11 0.0154(7) 0.0136(7) 0.0154(7) 0.0012(5) 0.0046(6) -0.0014(5)
C12 0.0141(7) 0.0141(7) 0.0190(7) -0.0003(5) 0.0036(6) -0.0003(6)
C13 0.0179(7) 0.0095(7) 0.0168(7) 0.0021(5) 0.0063(6) 0.0004(5)
C14 0.0154(7) 0.0108(7) 0.0187(7) 0.0024(5) 0.0062(6) 0.0009(5)
C15 0.0196(7) 0.0162(7) 0.0169(7) 0.0031(6) 0.0063(6) 0.0001(6)
C16 0.0177(7) 0.0179(8) 0.0216(8) 0.0026(6) 0.0023(6) -0.0003(6)
C17 0.0136(7) 0.0177(7) 0.0270(8) 0.0022(6) 0.0067(6) 0.0027(6)
C18 0.0185(7) 0.0171(7) 0.0199(7) 0.0030(6) 0.0100(6) 0.0031(6)
C19 0.0180(7) 0.0115(7) 0.0167(7) 0.0021(5) 0.0058(6) 0.0018(5)
C20 0.0193(7) 0.0102(7) 0.0185(8) 0.0021(5) 0.0080(6) 0.0017(5)
O1W 0.0225(6) 0.0178(5) 0.0183(5) -0.0029(4) 0.0029(4) 0.0011(4)
O2W 0.0453(7) 0.0196(6) 0.0285(6) 0.0027(5) 0.0225(6) 0.0041(5)

loop_
_atom_type_symbol
_atom_type_description
_atom_type_scat_dispersion_real
_atom_type_scat_dispersion_imag
_atom_type_scat_source
C C 0.0033 0.0016 'International Tables Vol C Tables 4.2.6.8 and 6.1.1.4'
H H 0.0000 0.0000 'International Tables Vol C Tables 4.2.6.8 and 6.1.1.4'
Cl Cl 0.1484 0.1585 'International Tables Vol C Tables 4.2.6.8 and 6.1.1.4'
N N 0.0061 0.0033 'International Tables Vol C Tables 4.2.6.8 and 6.1.1.4'
O O 0.0106 0.0060 'International Tables Vol C Tables 4.2.6.8 and 6.1.1.4'

loop_
_geom_angle_atom_site_label_1
_geom_angle_atom_site_label_2
_geom_angle_atom_site_label_3
_geom_angle_site_symmetry_1
_geom_angle_site_symmetry_3
_geom_angle
_geom_angle_publ_flag
C1 N1 C9 . . 123.81(12) ?
C8 N1 C1 . . 111.88(11) ?
C8 N1 C9 . . 124.21(12) ?
H2A N2 H2B . . 108.2(13) ?
C10 N2 H2A . . 110.1(10) ?
C10 N2 H2B . . 109.6(10) ?
C11 N2 H2A . . 111.8(10) ?
C11 N2 H2B . . 107.7(10) ?
C11 N2 C10 . . 109.44(11) ?
C13 N3 C12 . . 124.12(11) ?
C13 N3 C20 . . 111.77(11) ?
C20 N3 C12 . . 124.11(12) ?
O1 C1 N1 . . 123.53(13) ?
O1 C1 C2 . . 130.53(14) ?
N1 C1 C2 . . 105.92(12) ?
C3 C2 C1 . . 130.34(14) ?
C3 C2 C7 . . 121.60(14) ?
C7 C2 C1 . . 108.06(12) ?
C2 C3 H3 . . 121.6 ?
C2 C3 C4 . . 116.88(15) ?
C4 C3 H3 . . 121.6 ?
C3 C4 H4 . . 119.2 ?
C5 C4 C3 . . 121.61(14) ?
C5 C4 H4 . . 119.2 ?
C4 C5 H5 . . 119.4 ?
C4 C5 C6 . . 121.25(15) ?
C6 C5 H5 . . 119.4 ?
C5 C6 H6 . . 121.6 ?
C7 C6 C5 . . 116.84(15) ?
C7 C6 H6 . . 121.6 ?
C2 C7 C8 . . 108.21(12) ?
C6 C7 C2 . . 121.82(14) ?
C6 C7 C8 . . 129.97(14) ?
O2 C8 N1 . . 124.57(13) ?
O2 C8 C7 . . 129.49(13) ?
N1 C8 C7 . . 105.93(12) ?
N1 C9 H9A . . 108.9 ?
N1 C9 H9B . . 108.9 ?
N1 C9 C10 . . 113.25(11) ?
H9A C9 H9B . . 107.7 ?
C10 C9 H9A . . 108.9 ?
C10 C9 H9B . . 108.9 ?
N2 C10 C9 . . 113.22(11) ?
N2 C10 H10A . . 108.9 ?
N2 C10 H10B . . 108.9 ?
C9 C10 H10A . . 108.9 ?
C9 C10 H10B . . 108.9 ?
H10A C10 H10B . . 107.7 ?
N2 C11 H11A . . 109.0 ?
N2 C11 H11B . . 109.0 ?
N2 C11 C12 . . 113.10(11) ?
H11A C11 H11B . . 107.8 ?
C12 C11 H11A . . 109.0 ?
C12 C11 H11B . . 109.0 ?
N3 C12 C11 . . 113.01(11) ?
N3 C12 H12A . . 109.0 ?
N3 C12 H12B . . 109.0 ?
C11 C12 H12A . . 109.0 ?
C11 C12 H12B . . 109.0 ?
H12A C12 H12B . . 107.8 ?
O3 C13 N3 . . 124.40(13) ?
O3 C13 C14 . . 129.59(13) ?
N3 C13 C14 . . 105.99(11) ?
C15 C14 C13 . . 129.93(13) ?
C15 C14 C19 . . 121.88(13) ?
C19 C14 C13 . . 108.19(12) ?
C14 C15 H15 . . 121.4 ?
C14 C15 C16 . . 117.29(13) ?
C16 C15 H15 . . 121.4 ?
C15 C16 H16 . . 119.6 ?
C17 C16 C15 . . 120.89(14) ?
C17 C16 H16 . . 119.6 ?
C16 C17 H17 . . 119.3 ?
C18 C17 C16 . . 121.30(13) ?
C18 C17 H17 . . 119.3 ?
C17 C18 H18 . . 121.3 ?
C19 C18 C17 . . 117.42(13) ?
C19 C18 H18 . . 121.3 ?
C14 C19 C20 . . 108.16(12) ?
C18 C19 C14 . . 121.18(13) ?
C18 C19 C20 . . 130.65(13) ?
O4 C20 N3 . . 124.62(13) ?
O4 C20 C19 . . 129.53(13) ?
N3 C20 C19 . . 105.85(11) ?
H1WA O1W H1WB . . 104.5 ?
H2WA O2W H2WB . . 104.5 ?

loop_
_geom_bond_atom_site_label_1
_geom_bond_atom_site_label_2
_geom_bond_site_symmetry_2
_geom_bond_distance
_geom_bond_publ_flag
O1 C1 . 1.2099(17) ?
O2 C8 . 1.2131(17) ?
O3 C13 . 1.2115(17) ?
O4 C20 . 1.2103(17) ?
N1 C1 . 1.4001(18) ?
N1 C8 . 1.3936(18) ?
N1 C9 . 1.4561(18) ?
N2 H2A . 0.930(17) ?
N2 H2B . 0.919(17) ?
N2 C10 . 1.4959(17) ?
N2 C11 . 1.4950(17) ?
N3 C12 . 1.4594(18) ?
N3 C13 . 1.3988(18) ?
N3 C20 . 1.3988(18) ?
C1 C2 . 1.483(2) ?
C2 C3 . 1.381(2) ?
C2 C7 . 1.391(2) ?
C3 H3 . 0.9500 ?
C3 C4 . 1.393(2) ?
C4 H4 . 0.9500 ?
C4 C5 . 1.389(2) ?
C5 H5 . 0.9500 ?
C5 C6 . 1.395(2) ?
C6 H6 . 0.9500 ?
C6 C7 . 1.382(2) ?
C7 C8 . 1.485(2) ?
C9 H9A . 0.9900 ?
C9 H9B . 0.9900 ?
C9 C10 . 1.5179(19) ?
C10 H10A . 0.9900 ?
C10 H10B . 0.9900 ?
C11 H11A . 0.9900 ?
C11 H11B . 0.9900 ?
C11 C12 . 1.5184(19) ?
C12 H12A . 0.9900 ?
C12 H12B . 0.9900 ?
C13 C14 . 1.4845(19) ?
C14 C15 . 1.375(2) ?
C14 C19 . 1.389(2) ?
C15 H15 . 0.9500 ?
C15 C16 . 1.397(2) ?
C16 H16 . 0.9500 ?
C16 C17 . 1.392(2) ?
C17 H17 . 0.9500 ?
C17 C18 . 1.389(2) ?
C18 H18 . 0.9500 ?
C18 C19 . 1.382(2) ?
C19 C20 . 1.488(2) ?
O1W H1WA . 0.8699 ?
O1W H1WB . 0.8699 ?
O2W H2WA . 0.8700 ?
O2W H2WB . 0.8692 ?

loop_
_geom_hbond_atom_site_label_D
_geom_hbond_atom_site_label_H
_geom_hbond_atom_site_label_A
_geom_hbond_site_symmetry_A
_geom_hbond_distance_DH
_geom_hbond_distance_HA
_geom_hbond_distance_DA
_geom_hbond_angle_DHA
_geom_hbond_publ_flag
N2 H2A O1W . 0.930(17) 1.848(17) 2.7729(16) 172.7(14) yes
O1W H1WA O2W . 0.87 1.88 2.7462(15) 170.6 yes
O1W H1WB O4 4_566 0.87 2.05 2.9054(14) 167.8 yes
O2W H2WA O2 3_665 0.87 2.03 2.8929(15) 171.5 yes

loop_
_geom_torsion_atom_site_label_1
_geom_torsion_atom_site_label_2
_geom_torsion_atom_site_label_3
_geom_torsion_atom_site_label_4
_geom_torsion_site_symmetry_1
_geom_torsion_site_symmetry_2
_geom_torsion_site_symmetry_3
_geom_torsion_site_symmetry_4
_geom_torsion
_geom_torsion_publ_flag
O1 C1 C2 C3 . . . . -1.7(3) ?
O1 C1 C2 C7 . . . . 177.56(15) ?
O3 C13 C14 C15 . . . . -2.0(2) ?
O3 C13 C14 C19 . . . . 177.98(14) ?
N1 C1 C2 C3 . . . . 179.83(14) ?
N1 C1 C2 C7 . . . . -0.86(15) ?
N1 C9 C10 N2 . . . . -69.13(15) ?
N2 C11 C12 N3 . . . . -70.61(15) ?
N3 C13 C14 C15 . . . . 179.24(14) ?
N3 C13 C14 C19 . . . . -0.76(15) ?
C1 N1 C8 O2 . . . . 178.13(13) ?
C1 N1 C8 C7 . . . . -0.76(15) ?
C1 N1 C9 C10 . . . . 97.89(15) ?
C1 C2 C3 C4 . . . . 179.82(14) ?
C1 C2 C7 C6 . . . . -179.45(13) ?
C1 C2 C7 C8 . . . . 0.42(15) ?
C2 C3 C4 C5 . . . . -0.7(2) ?
C2 C7 C8 O2 . . . . -178.64(14) ?
C2 C7 C8 N1 . . . . 0.18(15) ?
C3 C2 C7 C6 . . . . -0.1(2) ?
C3 C2 C7 C8 . . . . 179.80(13) ?
C3 C4 C5 C6 . . . . 0.2(2) ?
C4 C5 C6 C7 . . . . 0.3(2) ?
C5 C6 C7 C2 . . . . -0.4(2) ?
C5 C6 C7 C8 . . . . 179.78(14) ?
C6 C7 C8 O2 . . . . 1.2(3) ?
C6 C7 C8 N1 . . . . -179.96(14) ?
C7 C2 C3 C4 . . . . 0.6(2) ?
C8 N1 C1 O1 . . . . -177.56(13) ?
C8 N1 C1 C2 . . . . 1.01(15) ?
C8 N1 C9 C10 . . . . -86.20(16) ?
C9 N1 C1 O1 . . . . -1.2(2) ?
C9 N1 C1 C2 . . . . 177.37(12) ?
C9 N1 C8 O2 . . . . 1.8(2) ?
C9 N1 C8 C7 . . . . -177.10(12) ?
C10 N2 C11 C12 . . . . -179.36(11) ?
C11 N2 C10 C9 . . . . -177.34(11) ?
C12 N3 C13 O3 . . . . 2.3(2) ?
C12 N3 C13 C14 . . . . -178.85(12) ?
C12 N3 C20 O4 . . . . -1.6(2) ?
C12 N3 C20 C19 . . . . 178.60(12) ?
C13 N3 C12 C11 . . . . 110.75(14) ?
C13 N3 C20 O4 . . . . 177.76(13) ?
C13 N3 C20 C19 . . . . -1.99(15) ?
C13 C14 C15 C16 . . . . -178.35(13) ?
C13 C14 C19 C18 . . . . 179.61(13) ?
C13 C14 C19 C20 . . . . -0.42(15) ?
C14 C15 C16 C17 . . . . -1.2(2) ?
C14 C19 C20 O4 . . . . -178.29(14) ?
C14 C19 C20 N3 . . . . 1.45(15) ?
C15 C14 C19 C18 . . . . -0.4(2) ?
C15 C14 C19 C20 . . . . 179.58(13) ?
C15 C16 C17 C18 . . . . -0.6(2) ?
C16 C17 C18 C19 . . . . 1.8(2) ?
C17 C18 C19 C14 . . . . -1.4(2) ?
C17 C18 C19 C20 . . . . 178.68(14) ?
C18 C19 C20 O4 . . . . 1.7(3) ?
C18 C19 C20 N3 . . . . -178.59(14) ?
C19 C14 C15 C16 . . . . 1.6(2) ?
C20 N3 C12 C11 . . . . -69.92(16) ?
C20 N3 C13 O3 . . . . -177.07(13) ?
C20 N3 C13 C14 . . . . 1.75(15) ?
